data_4104342
loop_
_publ_author_name
'Vorontsov, Ivan I.'
'Graber, Tim'
'Kovalevsky, Andrey Yu.'
'Novozhilova, Irina V.'
'Gembicky, Milan'
'Chen, Yu-Sheng'
'Coppens, Philip'

_publ_contact_author_address
;
Department of Chemistry
State University of New York at Buffalo
732 NS Complex
Buffalo, NY 14260
USA
;
_publ_contact_author_email coppens@buffalo.edu
_publ_contact_author_fax '1(716)6456948 '
_publ_contact_author_name 'Coppens, Philip'
_publ_contact_author_phone 1(716)6456800x2217
_publ_section_title
;
 Capturing and Analyzing the Excited-State Structure of a Cu(I)
 Phenanthroline Complex by Time-Resolved Diffraction and Theoretical
 Calculations
;
_journal_coden_ASTM JACSAT
_journal_issue 18
_journal_name_full 'Journal of the American Chemical Society'
_journal_page_first 6566
_journal_page_last 6573
_journal_paper_doi 10.1021/ja900921p
_journal_volume 131
_journal_year 2009
_chemical_compound_source 'in-house chemical synthesis'
_chemical_formula_sum 'C40 H36 Cu F6 N2 P3'
_chemical_formula_weight 815.16
_chemical_name_common Cu(dmp)(diphos)PF6
_chemical_name_systematic
;
 (2.9-Dimethyl-1,10-phenanthroline)-(1,2-bis(diphenylphosphino)
ethane)-copper(i) hexafluorophosphate
;
_space_group_IT_number 14
_symmetry_cell_setting monoclinic
_symmetry_space_group_name_Hall '-P 2ybc'
_symmetry_space_group_name_H-M 'P 1 21/c 1'
_atom_sites_solution_hydrogens difmap
_atom_sites_solution_primary direct
_atom_sites_solution_secondary difmap
_audit_creation_method SHELXL-97
_cell_angle_alpha 90.00
_cell_angle_beta 95.4450(10)
_cell_angle_gamma 90.00
_cell_formula_units_Z 8
_cell_length_a 20.1851(5)
_cell_length_b 13.6617(3)
_cell_length_c 26.5689(6)
_cell_measurement_reflns_used 16329
_cell_measurement_temperature 90(1)
_cell_measurement_theta_max 28.97
_cell_measurement_theta_min 2.31
_cell_volume 7293.7(3)
_computing_cell_refinement 'APEX2 (Bruker, 2004)'
_computing_data_collection 'APEX2 (Bruker, 2004)'
_computing_data_reduction 'SAINT-Plus (Bruker, 2004)'
_computing_molecular_graphics 'Bruker SHELXTL'
_computing_publication_material 'Bruker SHELXTL'
_computing_structure_refinement 'SHELXL-97 (Sheldrick, 1997)'
_computing_structure_solution 'SHELXS-97 (Sheldrick, 1990)'
_diffrn_ambient_temperature 90(1)
_diffrn_detector_area_resol_mean 8.33
_diffrn_measured_fraction_theta_full 0.999
_diffrn_measured_fraction_theta_max 0.999
_diffrn_measurement_device_type 'Bruker SMART APEX2'
_diffrn_measurement_method \w-scans
_diffrn_radiation_monochromator graphite
_diffrn_radiation_source 'rotating anode'
_diffrn_radiation_type MoK\a
_diffrn_radiation_wavelength 0.71073
_diffrn_reflns_av_R_equivalents 0.0521
_diffrn_reflns_av_sigmaI/netI 0.0415
_diffrn_reflns_limit_h_max 25
_diffrn_reflns_limit_h_min -25
_diffrn_reflns_limit_k_max 17
_diffrn_reflns_limit_k_min -17
_diffrn_reflns_limit_l_max 34
_diffrn_reflns_limit_l_min -32
_diffrn_reflns_number 76417
_diffrn_reflns_theta_full 27.06
_diffrn_reflns_theta_max 27.06
_diffrn_reflns_theta_min 1.54
_diffrn_source_type 'RIGAKU RU-2000BEH'
_diffrn_standards_decay_% 0
_diffrn_standards_interval_count 0
_diffrn_standards_interval_time 0
_diffrn_standards_number 0
_exptl_absorpt_coefficient_mu 0.794
_exptl_absorpt_correction_T_max 0.9248
_exptl_absorpt_correction_T_min 0.8573
_exptl_absorpt_correction_type multi-scan
_exptl_absorpt_process_details '(SADABS v2.10; Sheldrick, 1996)'
_exptl_crystal_colour yellow
_exptl_crystal_density_diffrn 1.485
_exptl_crystal_density_method 'not measured'
_exptl_crystal_description plate
_exptl_crystal_F_000 3344
_exptl_crystal_size_max 0.20
_exptl_crystal_size_mid 0.15
_exptl_crystal_size_min 0.10
_refine_diff_density_max 0.606
_refine_diff_density_min -0.523
_refine_diff_density_rms 0.071
_refine_ls_extinction_coef 0.00120(5)
_refine_ls_extinction_expression Fc^*^=kFc[1+0.001xFc^2^\l^3^/sin(2\q)]^-1/4^
_refine_ls_extinction_method SHELXL
_refine_ls_goodness_of_fit_ref 1.048
_refine_ls_hydrogen_treatment constr
_refine_ls_matrix_type full
_refine_ls_number_parameters 942
_refine_ls_number_reflns 16008
_refine_ls_number_restraints 0
_refine_ls_restrained_S_all 1.048
_refine_ls_R_factor_all 0.0610
_refine_ls_R_factor_gt 0.0346
_refine_ls_shift/su_max 0.001
_refine_ls_shift/su_mean 0.000
_refine_ls_structure_factor_coef Fsqd
_refine_ls_weighting_details 'calc w=1/[\s^2^(Fo^2^)+(0.0256P)^2^+8.4758P] where P=(Fo^2^+2Fc^2^)/3'
_refine_ls_weighting_scheme calc
_refine_ls_wR_factor_gt 0.0739
_refine_ls_wR_factor_ref 0.0881
_reflns_number_gt 11874
_reflns_number_total 16008
_reflns_threshold_expression >2sigma(I)
_cod_data_source_file ja900921p_si_002.cif
_cod_data_source_block reint
_cod_depositor_comments
;
 Updated bibliographic information.

 Antanas Vaitkus,
 2019-10-09
;
_cod_database_code 4104342

loop_
_symmetry_equiv_pos_as_xyz
'x, y, z'
'-x, y+1/2, -z+1/2'
'-x, -y, -z'
'x, -y-1/2, z-1/2'

loop_
_atom_site_label
_atom_site_type_symbol
_atom_site_fract_x
_atom_site_fract_y
_atom_site_fract_z
_atom_site_U_iso_or_equiv
_atom_site_adp_type
_atom_site_occupancy
_atom_site_symmetry_multiplicity
_atom_site_calc_flag
_atom_site_refinement_flags
Cu1 Cu 0.025252(13) 0.756713(19) 0.106326(10) 0.01365(7) Uani 1 1 d .
N1 N -0.04401(9) 0.74166(14) 0.04604(7) 0.0164(4) Uani 1 1 d .
N2 N 0.07764(9) 0.66032(13) 0.06480(7) 0.0139(4) Uani 1 1 d .
C1 C -0.10318(12) 0.78439(18) 0.03723(9) 0.0206(5) Uani 1 1 d .
C2 C -0.14470(13) 0.76492(19) -0.00731(10) 0.0265(6) Uani 1 1 d .
H2A H -0.1876 0.7939 -0.0121 0.032 Uiso 1 1 calc R
C3 C -0.12375(13) 0.70500(19) -0.04338(10) 0.0271(6) Uani 1 1 d .
H3A H -0.1517 0.6926 -0.0735 0.032 Uiso 1 1 calc R
C4 C -0.06065(12) 0.66147(17) -0.03581(9) 0.0206(5) Uani 1 1 d .
C5 C -0.03376(14) 0.59925(18) -0.07239(9) 0.0247(6) Uani 1 1 d .
H5A H -0.0596 0.5851 -0.1033 0.030 Uiso 1 1 calc R
C6 C 0.02755(14) 0.56078(18) -0.06354(9) 0.0250(6) Uani 1 1 d .
H6A H 0.0445 0.5205 -0.0885 0.030 Uiso 1 1 calc R
C7 C 0.06770(12) 0.57928(16) -0.01725(9) 0.0195(5) Uani 1 1 d .
C8 C 0.13195(13) 0.54075(17) -0.00611(9) 0.0223(5) Uani 1 1 d .
H8A H 0.1512 0.5003 -0.0299 0.027 Uiso 1 1 calc R
C9 C 0.16651(12) 0.56191(17) 0.03928(9) 0.0213(5) Uani 1 1 d .
H9A H 0.2098 0.5354 0.0472 0.026 Uiso 1 1 calc R
C10 C 0.13849(11) 0.62275(16) 0.07448(9) 0.0165(5) Uani 1 1 d .
C11 C 0.04252(11) 0.63877(16) 0.01980(8) 0.0155(5) Uani 1 1 d .
C12 C -0.02277(12) 0.68076(16) 0.01008(8) 0.0165(5) Uani 1 1 d .
C13 C -0.12458(13) 0.8548(2) 0.07556(10) 0.0286(6) Uani 1 1 d .
H13A H -0.1044 0.8362 0.1092 0.043 Uiso 1 1 calc R
H13B H -0.1732 0.8534 0.0752 0.043 Uiso 1 1 calc R
H13C H -0.1102 0.9210 0.0675 0.043 Uiso 1 1 calc R
C14 C 0.17722(12) 0.64650(18) 0.12345(9) 0.0206(5) Uani 1 1 d .
H14A H 0.1627 0.7099 0.1357 0.031 Uiso 1 1 calc R
H14B H 0.2247 0.6495 0.1186 0.031 Uiso 1 1 calc R
H14C H 0.1698 0.5957 0.1483 0.031 Uiso 1 1 calc R
P1 P 0.07410(3) 0.90130(4) 0.12521(2) 0.01382(12) Uani 1 1 d .
P2 P 0.01152(3) 0.72996(4) 0.18775(2) 0.01399(12) Uani 1 1 d .
C15 C 0.09497(12) 0.89757(17) 0.19420(8) 0.0171(5) Uani 1 1 d .
H15A H 0.1382 0.8639 0.2019 0.021 Uiso 1 1 calc R
H15B H 0.0996 0.9652 0.2074 0.021 Uiso 1 1 calc R
C16 C 0.04072(12) 0.84348(16) 0.22059(9) 0.0172(5) Uani 1 1 d .
H16A H 0.0023 0.8879 0.2226 0.021 Uiso 1 1 calc R
H16B H 0.0586 0.8270 0.2556 0.021 Uiso 1 1 calc R
C17 C 0.14880(11) 0.93706(16) 0.09656(9) 0.0157(5) Uani 1 1 d .
C18 C 0.18788(12) 1.01754(18) 0.11248(10) 0.0217(5) Uani 1 1 d .
H18A H 0.1806 1.0498 0.1431 0.026 Uiso 1 1 calc R
C19 C 0.23725(12) 1.05065(19) 0.08376(10) 0.0252(6) Uani 1 1 d .
H19A H 0.2641 1.1050 0.0949 0.030 Uiso 1 1 calc R
C20 C 0.24727(12) 1.0043(2) 0.03885(10) 0.0272(6) Uani 1 1 d .
H20A H 0.2803 1.0281 0.0188 0.033 Uiso 1 1 calc R
C21 C 0.20960(12) 0.92379(19) 0.02298(10) 0.0242(5) Uani 1 1 d .
H21A H 0.2170 0.8919 -0.0078 0.029 Uiso 1 1 calc R
C22 C 0.16101(12) 0.88976(17) 0.05209(9) 0.0183(5) Uani 1 1 d .
H22A H 0.1358 0.8335 0.0415 0.022 Uiso 1 1 calc R
C23 C 0.02233(11) 1.00919(16) 0.11251(9) 0.0151(5) Uani 1 1 d .
C24 C -0.01517(12) 1.05303(17) 0.14765(9) 0.0186(5) Uani 1 1 d .
H24A H -0.0113 1.0305 0.1816 0.022 Uiso 1 1 calc R
C25 C -0.05849(12) 1.13007(18) 0.13312(10) 0.0225(5) Uani 1 1 d .
H25A H -0.0841 1.1594 0.1573 0.027 Uiso 1 1 calc R
C26 C -0.06437(12) 1.16373(17) 0.08399(10) 0.0210(5) Uani 1 1 d .
H26A H -0.0939 1.2160 0.0742 0.025 Uiso 1 1 calc R
C27 C -0.02672(12) 1.12053(17) 0.04883(9) 0.0203(5) Uani 1 1 d .
H27A H -0.0305 1.1434 0.0149 0.024 Uiso 1 1 calc R
C28 C 0.01614(12) 1.04466(17) 0.06291(9) 0.0190(5) Uani 1 1 d .
H28A H 0.0418 1.0161 0.0386 0.023 Uiso 1 1 calc R
C29 C 0.06511(11) 0.63229(16) 0.21399(8) 0.0155(5) Uani 1 1 d .
C30 C 0.04856(12) 0.53752(17) 0.19753(9) 0.0203(5) Uani 1 1 d .
H30A H 0.0084 0.5264 0.1767 0.024 Uiso 1 1 calc R
C31 C 0.09018(13) 0.45985(18) 0.21126(9) 0.0245(6) Uani 1 1 d .
H31A H 0.0788 0.3957 0.1997 0.029 Uiso 1 1 calc R
C32 C 0.14881(13) 0.4756(2) 0.24207(10) 0.0269(6) Uani 1 1 d .
H32A H 0.1777 0.4224 0.2514 0.032 Uiso 1 1 calc R
C33 C 0.16479(13) 0.5686(2) 0.25895(10) 0.0278(6) Uani 1 1 d .
H33A H 0.2046 0.5791 0.2803 0.033 Uiso 1 1 calc R
C34 C 0.12334(12) 0.64755(19) 0.24511(9) 0.0221(5) Uani 1 1 d .
H34A H 0.1349 0.7115 0.2569 0.027 Uiso 1 1 calc R
C35 C -0.06646(11) 0.70479(16) 0.21455(9) 0.0167(5) Uani 1 1 d .
C36 C -0.12170(13) 0.6731(2) 0.18367(10) 0.0273(6) Uani 1 1 d .
H36A H -0.1186 0.6641 0.1485 0.033 Uiso 1 1 calc R
C37 C -0.18137(13) 0.6544(2) 0.20393(11) 0.0341(7) Uani 1 1 d .
H37A H -0.2186 0.6313 0.1827 0.041 Uiso 1 1 calc R
C38 C -0.18686(13) 0.66911(19) 0.25453(11) 0.0292(6) Uani 1 1 d .
H38A H -0.2284 0.6592 0.2679 0.035 Uiso 1 1 calc R
C39 C -0.13182(13) 0.69837(18) 0.28603(10) 0.0257(6) Uani 1 1 d .
H39A H -0.1354 0.7074 0.3211 0.031 Uiso 1 1 calc R
C40 C -0.07163(12) 0.71450(17) 0.26637(9) 0.0199(5) Uani 1 1 d .
H40A H -0.0336 0.7323 0.2883 0.024 Uiso 1 1 calc R
Cu2 Cu 0.477618(13) 0.25747(2) 0.387848(10) 0.01410(7) Uani 1 1 d .
N1A N 0.56330(9) 0.22890(13) 0.43421(7) 0.0143(4) Uani 1 1 d .
N2A N 0.43500(9) 0.17763(13) 0.44259(7) 0.0142(4) Uani 1 1 d .
C1A C 0.62621(11) 0.25255(16) 0.42884(9) 0.0170(5) Uani 1 1 d .
C2A C 0.67851(12) 0.22350(17) 0.46490(9) 0.0205(5) Uani 1 1 d .
H2AA H 0.7233 0.2379 0.4593 0.025 Uiso 1 1 calc R
C3A C 0.66515(12) 0.17493(17) 0.50765(9) 0.0205(5) Uani 1 1 d .
H3AA H 0.7003 0.1560 0.5320 0.025 Uiso 1 1 calc R
C4A C 0.59875(12) 0.15308(16) 0.51532(9) 0.0176(5) Uani 1 1 d .
C5A C 0.58043(13) 0.10494(17) 0.55983(9) 0.0207(5) Uani 1 1 d .
H5AA H 0.6138 0.0887 0.5862 0.025 Uiso 1 1 calc R
C6A C 0.51628(13) 0.08241(17) 0.56465(9) 0.0208(5) Uani 1 1 d .
H6AA H 0.5049 0.0509 0.5945 0.025 Uiso 1 1 calc R
C7A C 0.46506(12) 0.10519(16) 0.52543(9) 0.0174(5) Uani 1 1 d .
C8A C 0.39783(12) 0.08077(17) 0.52838(9) 0.0204(5) Uani 1 1 d .
H8AA H 0.3845 0.0485 0.5574 0.025 Uiso 1 1 calc R
C9A C 0.35223(12) 0.10373(17) 0.48926(9) 0.0195(5) Uani 1 1 d .
H9AA H 0.3068 0.0870 0.4909 0.023 Uiso 1 1 calc R
C10A C 0.37190(11) 0.15223(16) 0.44629(9) 0.0170(5) Uani 1 1 d .
C11A C 0.48130(11) 0.15358(16) 0.48157(8) 0.0143(4) Uani 1 1 d .
C12A C 0.54949(11) 0.17946(15) 0.47677(8) 0.0146(5) Uani 1 1 d .
C13A C 0.64092(12) 0.31301(18) 0.38410(9) 0.0205(5) Uani 1 1 d .
H13D H 0.6002 0.3207 0.3612 0.031 Uiso 1 1 calc R
H13E H 0.6750 0.2803 0.3662 0.031 Uiso 1 1 calc R
H13F H 0.6571 0.3776 0.3956 0.031 Uiso 1 1 calc R
C14A C 0.32045(12) 0.1771(2) 0.40385(10) 0.0249(6) Uani 1 1 d .
H14D H 0.3424 0.1933 0.3736 0.037 Uiso 1 1 calc R
H14E H 0.2943 0.2333 0.4135 0.037 Uiso 1 1 calc R
H14F H 0.2909 0.1208 0.3967 0.037 Uiso 1 1 calc R
P3 P 0.45605(3) 0.41910(4) 0.37429(2) 0.01454(12) Uani 1 1 d .
P4 P 0.46835(3) 0.22729(4) 0.30393(2) 0.01504(12) Uani 1 1 d .
C15A C 0.46333(12) 0.43056(17) 0.30570(8) 0.0182(5) Uani 1 1 d .
H15C H 0.4408 0.4912 0.2928 0.022 Uiso 1 1 calc R
H15D H 0.5109 0.4352 0.2996 0.022 Uiso 1 1 calc R
C16A C 0.43166(12) 0.34153(17) 0.27718(9) 0.0186(5) Uani 1 1 d .
H16C H 0.4391 0.3460 0.2409 0.022 Uiso 1 1 calc R
H16D H 0.3831 0.3413 0.2798 0.022 Uiso 1 1 calc R
C17A C 0.37487(11) 0.47476(17) 0.38098(9) 0.0168(5) Uani 1 1 d .
C18A C 0.36705(12) 0.56491(17) 0.40453(9) 0.0200(5) Uani 1 1 d .
H18B H 0.4050 0.6001 0.4185 0.024 Uiso 1 1 calc R
C19A C 0.30390(13) 0.60314(19) 0.40761(9) 0.0253(6) Uani 1 1 d .
H19B H 0.2991 0.6643 0.4239 0.030 Uiso 1 1 calc R
C20A C 0.24808(13) 0.5540(2) 0.38745(10) 0.0267(6) Uani 1 1 d .
H20B H 0.2051 0.5813 0.3894 0.032 Uiso 1 1 calc R
C21A C 0.25512(12) 0.46411(19) 0.36419(9) 0.0237(5) Uani 1 1 d .
H21B H 0.2168 0.4294 0.3504 0.028 Uiso 1 1 calc R
C22A C 0.31770(12) 0.42502(18) 0.36104(9) 0.0213(5) Uani 1 1 d .
H22B H 0.3220 0.3634 0.3451 0.026 Uiso 1 1 calc R
C23A C 0.51372(11) 0.50949(16) 0.40316(9) 0.0158(5) Uani 1 1 d .
C24A C 0.52482(13) 0.59899(18) 0.38009(9) 0.0227(5) Uani 1 1 d .
H24B H 0.5039 0.6122 0.3472 0.027 Uiso 1 1 calc R
C25A C 0.56592(13) 0.66867(18) 0.40455(10) 0.0260(6) Uani 1 1 d .
H25B H 0.5733 0.7293 0.3885 0.031 Uiso 1 1 calc R
C26A C 0.59620(12) 0.64986(18) 0.45247(10) 0.0222(5) Uani 1 1 d .
H26B H 0.6243 0.6977 0.4694 0.027 Uiso 1 1 calc R
C27A C 0.58567(12) 0.56153(18) 0.47585(9) 0.0205(5) Uani 1 1 d .
H27B H 0.6063 0.5491 0.5089 0.025 Uiso 1 1 calc R
C28A C 0.54504(11) 0.49089(17) 0.45117(9) 0.0171(5) Uani 1 1 d .
H28B H 0.5386 0.4298 0.4671 0.021 Uiso 1 1 calc R
C29A C 0.41339(11) 0.13182(17) 0.27633(9) 0.0173(5) Uani 1 1 d .
C30A C 0.39642(13) 0.05409(18) 0.30663(10) 0.0249(6) Uani 1 1 d .
H30B H 0.4127 0.0526 0.3414 0.030 Uiso 1 1 calc R
C31A C 0.35625(14) -0.0206(2) 0.28663(11) 0.0321(6) Uani 1 1 d .
H31B H 0.3444 -0.0727 0.3077 0.039 Uiso 1 1 calc R
C32A C 0.33314(13) -0.0198(2) 0.23591(11) 0.0298(6) Uani 1 1 d .
H32B H 0.3059 -0.0718 0.2221 0.036 Uiso 1 1 calc R
C33A C 0.34962(13) 0.0560(2) 0.20545(11) 0.0295(6) Uani 1 1 d .
H33B H 0.3341 0.0562 0.1706 0.035 Uiso 1 1 calc R
C34A C 0.38897(12) 0.13250(19) 0.22568(9) 0.0233(5) Uani 1 1 d .
H34B H 0.3993 0.1856 0.2047 0.028 Uiso 1 1 calc R
C35A C 0.54275(11) 0.20838(17) 0.27071(9) 0.0162(5) Uani 1 1 d .
C36A C 0.59109(12) 0.14395(18) 0.29188(9) 0.0214(5) Uani 1 1 d .
H36B H 0.5855 0.1136 0.3234 0.026 Uiso 1 1 calc R
C37A C 0.64726(13) 0.1237(2) 0.26742(10) 0.0291(6) Uani 1 1 d .
H37B H 0.6799 0.0795 0.2821 0.035 Uiso 1 1 calc R
C38A C 0.65560(13) 0.1678(2) 0.22177(10) 0.0279(6) Uani 1 1 d .
H38B H 0.6941 0.1541 0.2050 0.033 Uiso 1 1 calc R
C39A C 0.60836(13) 0.23161(19) 0.20047(10) 0.0269(6) Uani 1 1 d .
H39B H 0.6143 0.2617 0.1690 0.032 Uiso 1 1 calc R
C40A C 0.55190(12) 0.25244(18) 0.22478(9) 0.0218(5) Uani 1 1 d .
H40B H 0.5195 0.2969 0.2099 0.026 Uiso 1 1 calc R
P5 P 0.28845(3) 0.12791(5) 0.64439(2) 0.01929(13) Uani 1 1 d .
F1 F 0.19590(14) 0.97456(13) 0.38214(7) 0.0748(8) Uani 1 1 d .
F2 F 0.11915(8) 0.86616(16) 0.34903(7) 0.0508(5) Uani 1 1 d .
F3 F 0.20435(8) 0.91035(13) 0.30495(6) 0.0371(4) Uani 1 1 d .
F4 F 0.19930(11) 0.75884(13) 0.33843(7) 0.0494(5) Uani 1 1 d .
F5 F 0.27678(8) 0.8637(2) 0.37094(7) 0.0654(7) Uani 1 1 d .
F6 F 0.19181(7) 0.82401(11) 0.41545(5) 0.0284(3) Uani 1 1 d .
P6 P 0.19775(3) 0.86753(5) 0.35983(2) 0.02207(14) Uani 1 1 d .
F7 F 0.30111(8) 0.01581(11) 0.63033(6) 0.0333(4) Uani 1 1 d .
F8 F 0.28252(8) 0.15511(12) 0.58550(6) 0.0340(4) Uani 1 1 d .
F9 F 0.21010(7) 0.10772(13) 0.64076(6) 0.0333(4) Uani 1 1 d .
F10 F 0.27656(9) 0.24009(12) 0.65740(7) 0.0417(4) Uani 1 1 d .
F11 F 0.29448(7) 0.10149(12) 0.70296(5) 0.0307(4) Uani 1 1 d .
F12 F 0.36743(7) 0.14639(11) 0.64784(6) 0.0291(3) Uani 1 1 d .

loop_
_atom_site_aniso_label
_atom_site_aniso_U_11
_atom_site_aniso_U_22
_atom_site_aniso_U_33
_atom_site_aniso_U_23
_atom_site_aniso_U_13
_atom_site_aniso_U_12
Cu1 0.01612(13) 0.01400(13) 0.01081(14) -0.00092(10) 0.00116(10) 0.00175(11)
N1 0.0181(10) 0.0159(9) 0.0152(10) 0.0020(8) 0.0018(8) -0.0008(8)
N2 0.0181(10) 0.0114(9) 0.0126(9) 0.0013(7) 0.0034(8) -0.0001(7)
C1 0.0189(12) 0.0223(12) 0.0204(13) 0.0042(10) 0.0007(10) 0.0015(10)
C2 0.0193(12) 0.0308(14) 0.0278(14) 0.0055(11) -0.0056(10) 0.0024(11)
C3 0.0297(14) 0.0294(14) 0.0202(13) 0.0028(11) -0.0075(11) -0.0056(11)
C4 0.0271(13) 0.0195(12) 0.0143(12) 0.0018(9) -0.0019(10) -0.0058(10)
C5 0.0364(15) 0.0245(13) 0.0126(12) -0.0017(10) -0.0018(11) -0.0111(11)
C6 0.0407(16) 0.0198(12) 0.0157(12) -0.0040(10) 0.0093(11) -0.0060(11)
C7 0.0293(13) 0.0136(11) 0.0166(12) 0.0000(9) 0.0081(10) -0.0027(10)
C8 0.0309(14) 0.0162(11) 0.0218(13) -0.0029(10) 0.0126(11) 0.0002(10)
C9 0.0219(12) 0.0187(12) 0.0248(13) 0.0033(10) 0.0092(10) 0.0040(10)
C10 0.0193(12) 0.0132(11) 0.0178(12) 0.0032(9) 0.0054(9) 0.0000(9)
C11 0.0210(12) 0.0129(10) 0.0129(11) 0.0010(8) 0.0036(9) -0.0033(9)
C12 0.0227(12) 0.0136(11) 0.0133(11) 0.0009(9) 0.0023(9) -0.0029(9)
C13 0.0218(13) 0.0348(15) 0.0286(15) -0.0038(12) -0.0007(11) 0.0104(12)
C14 0.0184(12) 0.0221(12) 0.0215(13) 0.0018(10) 0.0029(10) 0.0050(10)
P1 0.0158(3) 0.0134(3) 0.0127(3) 0.0001(2) 0.0036(2) 0.0015(2)
P2 0.0163(3) 0.0143(3) 0.0114(3) 0.0003(2) 0.0019(2) 0.0002(2)
C15 0.0208(12) 0.0171(11) 0.0135(11) -0.0008(9) 0.0015(9) -0.0008(9)
C16 0.0218(12) 0.0172(11) 0.0128(11) -0.0012(9) 0.0028(9) -0.0002(9)
C17 0.0166(11) 0.0144(11) 0.0165(12) 0.0034(9) 0.0028(9) 0.0037(9)
C18 0.0192(12) 0.0206(12) 0.0250(13) 0.0013(10) 0.0005(10) 0.0013(10)
C19 0.0158(12) 0.0270(13) 0.0319(15) 0.0079(11) -0.0026(11) -0.0033(10)
C20 0.0159(12) 0.0372(15) 0.0291(15) 0.0152(12) 0.0061(11) 0.0034(11)
C21 0.0218(13) 0.0302(14) 0.0215(13) 0.0052(11) 0.0068(10) 0.0066(11)
C22 0.0194(12) 0.0165(11) 0.0196(12) 0.0026(9) 0.0047(10) 0.0034(9)
C23 0.0142(11) 0.0124(10) 0.0191(12) -0.0004(9) 0.0027(9) -0.0008(9)
C24 0.0203(12) 0.0175(11) 0.0186(12) 0.0003(9) 0.0047(10) -0.0003(9)
C25 0.0193(12) 0.0210(12) 0.0283(14) -0.0046(10) 0.0085(10) 0.0036(10)
C26 0.0179(12) 0.0147(11) 0.0302(14) 0.0010(10) 0.0021(10) 0.0032(9)
C27 0.0234(12) 0.0182(12) 0.0196(12) 0.0039(9) 0.0045(10) 0.0016(10)
C28 0.0219(12) 0.0166(11) 0.0193(12) 0.0004(9) 0.0056(10) 0.0014(10)
C29 0.0186(11) 0.0189(11) 0.0095(11) 0.0022(9) 0.0046(9) 0.0025(9)
C30 0.0227(12) 0.0222(12) 0.0163(12) 0.0013(9) 0.0032(10) 0.0013(10)
C31 0.0364(15) 0.0199(12) 0.0184(13) 0.0014(10) 0.0093(11) 0.0081(11)
C32 0.0311(14) 0.0308(14) 0.0200(13) 0.0103(11) 0.0089(11) 0.0145(12)
C33 0.0218(13) 0.0410(16) 0.0205(13) 0.0095(11) 0.0011(11) 0.0046(12)
C34 0.0236(13) 0.0251(13) 0.0180(13) 0.0043(10) 0.0035(10) -0.0010(10)
C35 0.0180(11) 0.0134(11) 0.0188(12) 0.0015(9) 0.0025(9) 0.0014(9)
C36 0.0239(13) 0.0347(15) 0.0227(14) -0.0007(11) -0.0008(11) -0.0017(11)
C37 0.0194(13) 0.0437(17) 0.0386(17) 0.0023(13) -0.0009(12) -0.0071(12)
C38 0.0214(13) 0.0264(14) 0.0417(17) 0.0033(12) 0.0126(12) -0.0020(11)
C39 0.0341(15) 0.0184(12) 0.0265(14) -0.0008(10) 0.0132(12) -0.0027(11)
C40 0.0236(13) 0.0182(12) 0.0186(12) 0.0008(9) 0.0043(10) -0.0023(10)
Cu2 0.01579(13) 0.01494(14) 0.01136(14) 0.00225(10) 0.00020(10) 0.00090(11)
N1A 0.0166(9) 0.0124(9) 0.0138(10) 0.0002(7) 0.0003(8) 0.0011(7)
N2A 0.0168(9) 0.0124(9) 0.0135(10) -0.0005(7) 0.0019(8) -0.0001(8)
C1A 0.0199(11) 0.0151(11) 0.0159(11) -0.0024(9) 0.0013(9) 0.0003(9)
C2A 0.0155(11) 0.0186(12) 0.0269(13) -0.0031(10) -0.0007(10) -0.0011(9)
C3A 0.0212(12) 0.0185(12) 0.0201(13) -0.0018(9) -0.0063(10) 0.0019(10)
C4A 0.0217(12) 0.0144(11) 0.0159(12) -0.0030(9) -0.0023(9) 0.0033(9)
C5A 0.0293(13) 0.0178(12) 0.0136(12) 0.0007(9) -0.0056(10) 0.0027(10)
C6A 0.0311(14) 0.0198(12) 0.0112(11) 0.0026(9) 0.0012(10) 0.0029(10)
C7A 0.0245(12) 0.0141(11) 0.0138(11) -0.0013(9) 0.0034(10) 0.0021(9)
C8A 0.0274(13) 0.0170(11) 0.0184(12) 0.0013(9) 0.0100(10) 0.0017(10)
C9A 0.0196(12) 0.0162(11) 0.0234(13) -0.0001(9) 0.0059(10) -0.0009(9)
C10A 0.0192(12) 0.0144(11) 0.0175(12) -0.0024(9) 0.0018(9) 0.0017(9)
C11A 0.0204(11) 0.0109(10) 0.0115(11) -0.0027(8) 0.0001(9) 0.0029(9)
C12A 0.0196(11) 0.0107(10) 0.0133(11) -0.0027(8) 0.0008(9) 0.0021(9)
C13A 0.0159(11) 0.0248(13) 0.0210(13) 0.0021(10) 0.0026(10) -0.0018(10)
C14A 0.0173(12) 0.0307(14) 0.0261(14) 0.0064(11) -0.0007(10) -0.0033(11)
P3 0.0161(3) 0.0144(3) 0.0132(3) 0.0017(2) 0.0018(2) 0.0015(2)
P4 0.0168(3) 0.0159(3) 0.0123(3) 0.0008(2) 0.0010(2) 0.0015(2)
C15A 0.0232(12) 0.0178(11) 0.0142(12) 0.0036(9) 0.0041(10) 0.0055(10)
C16A 0.0225(12) 0.0196(12) 0.0133(12) 0.0011(9) -0.0005(9) 0.0050(10)
C17A 0.0180(11) 0.0189(11) 0.0139(12) 0.0047(9) 0.0039(9) 0.0038(9)
C18A 0.0241(13) 0.0195(12) 0.0169(12) 0.0019(9) 0.0052(10) 0.0018(10)
C19A 0.0312(14) 0.0253(13) 0.0208(13) 0.0024(10) 0.0105(11) 0.0089(11)
C20A 0.0213(13) 0.0374(15) 0.0225(14) 0.0107(11) 0.0083(11) 0.0120(11)
C21A 0.0186(12) 0.0332(14) 0.0195(13) 0.0077(11) 0.0018(10) -0.0017(11)
C22A 0.0237(13) 0.0224(12) 0.0178(12) 0.0029(10) 0.0027(10) 0.0013(10)
C23A 0.0137(11) 0.0160(11) 0.0182(12) 0.0003(9) 0.0046(9) 0.0015(9)
C24A 0.0280(13) 0.0215(12) 0.0188(13) 0.0054(10) 0.0023(10) -0.0001(10)
C25A 0.0322(14) 0.0190(12) 0.0281(14) 0.0021(10) 0.0097(12) -0.0047(11)
C26A 0.0203(12) 0.0209(12) 0.0263(14) -0.0068(10) 0.0064(10) -0.0043(10)
C27A 0.0184(12) 0.0253(13) 0.0181(12) -0.0026(10) 0.0028(10) 0.0012(10)
C28A 0.0174(11) 0.0176(11) 0.0171(12) 0.0013(9) 0.0061(9) 0.0014(9)
C29A 0.0137(11) 0.0200(12) 0.0188(12) -0.0006(9) 0.0036(9) 0.0026(9)
C30A 0.0296(14) 0.0226(13) 0.0229(13) 0.0028(10) 0.0054(11) 0.0004(11)
C31A 0.0389(16) 0.0219(13) 0.0374(17) 0.0018(12) 0.0138(13) -0.0059(12)
C32A 0.0232(13) 0.0251(14) 0.0416(17) -0.0100(12) 0.0062(12) -0.0070(11)
C33A 0.0261(14) 0.0343(15) 0.0269(15) -0.0053(12) -0.0040(11) -0.0059(12)
C34A 0.0229(13) 0.0259(13) 0.0211(13) 0.0005(10) 0.0012(10) -0.0035(11)
C35A 0.0154(11) 0.0171(11) 0.0159(12) -0.0043(9) 0.0002(9) -0.0018(9)
C36A 0.0234(13) 0.0228(12) 0.0182(12) 0.0008(10) 0.0024(10) 0.0031(10)
C37A 0.0240(13) 0.0327(15) 0.0302(15) -0.0045(12) 0.0002(11) 0.0068(12)
C38A 0.0217(13) 0.0314(14) 0.0318(15) -0.0087(12) 0.0087(11) -0.0011(11)
C39A 0.0316(14) 0.0289(14) 0.0219(13) 0.0007(11) 0.0111(11) -0.0047(11)
C40A 0.0237(12) 0.0203(12) 0.0219(13) 0.0010(10) 0.0045(10) 0.0003(10)
P5 0.0198(3) 0.0221(3) 0.0162(3) 0.0020(2) 0.0028(2) -0.0032(3)
F1 0.166(2) 0.0255(10) 0.0370(11) -0.0076(8) 0.0331(13) -0.0244(12)
F2 0.0241(9) 0.0810(14) 0.0476(11) 0.0213(10) 0.0044(8) 0.0083(9)
F3 0.0370(9) 0.0516(11) 0.0228(8) 0.0069(7) 0.0041(7) -0.0057(8)
F4 0.0778(14) 0.0350(10) 0.0343(10) -0.0092(8) -0.0007(9) 0.0099(9)
F5 0.0229(9) 0.145(2) 0.0277(10) 0.0207(12) -0.0025(7) -0.0256(11)
F6 0.0283(8) 0.0362(9) 0.0210(8) 0.0027(6) 0.0036(6) -0.0100(7)
P6 0.0214(3) 0.0273(3) 0.0175(3) -0.0020(3) 0.0022(3) -0.0057(3)
F7 0.0364(9) 0.0227(8) 0.0395(10) -0.0033(7) -0.0034(7) -0.0044(7)
F8 0.0316(9) 0.0523(10) 0.0193(8) 0.0113(7) 0.0078(7) 0.0075(8)
F9 0.0191(7) 0.0556(11) 0.0251(8) 0.0096(7) 0.0023(6) -0.0055(7)
F10 0.0538(11) 0.0256(9) 0.0481(11) -0.0024(7) 0.0174(9) 0.0042(8)
F11 0.0288(8) 0.0471(10) 0.0160(8) 0.0067(7) 0.0008(6) -0.0076(7)
F12 0.0218(7) 0.0355(9) 0.0302(9) 0.0021(7) 0.0040(6) -0.0104(7)

loop_
_atom_type_symbol
_atom_type_description
_atom_type_scat_dispersion_real
_atom_type_scat_dispersion_imag
_atom_type_scat_source
C C 0.0033 0.0016 'International Tables Vol C Tables 4.2.6.8 and 6.1.1.4'
H H 0.0000 0.0000 'International Tables Vol C Tables 4.2.6.8 and 6.1.1.4'
N N 0.0061 0.0033 'International Tables Vol C Tables 4.2.6.8 and 6.1.1.4'
F F 0.0171 0.0103 'International Tables Vol C Tables 4.2.6.8 and 6.1.1.4'
P P 0.1023 0.0942 'International Tables Vol C Tables 4.2.6.8 and 6.1.1.4'
Cu Cu 0.3201 1.2651 'International Tables Vol C Tables 4.2.6.8 and 6.1.1.4'

loop_
_geom_angle_atom_site_label_1
_geom_angle_atom_site_label_2
_geom_angle_atom_site_label_3
_geom_angle
N1 Cu1 N2 82.17(7)
N1 Cu1 P2 127.30(6)
N2 Cu1 P2 121.84(5)
N1 Cu1 P1 121.32(6)
N2 Cu1 P1 116.30(5)
P2 Cu1 P1 91.13(2)
C1 N1 C12 118.7(2)
C1 N1 Cu1 129.26(16)
C12 N1 Cu1 111.99(15)
C10 N2 C11 118.61(19)
C10 N2 Cu1 130.50(16)
C11 N2 Cu1 110.81(14)
N1 C1 C2 121.2(2)
N1 C1 C13 118.4(2)
C2 C1 C13 120.4(2)
C3 C2 C1 120.4(2)
C2 C3 C4 119.6(2)
C12 C4 C3 117.3(2)
C12 C4 C5 119.3(2)
C3 C4 C5 123.4(2)
C6 C5 C4 120.9(2)
C5 C6 C7 121.2(2)
C8 C7 C11 117.1(2)
C8 C7 C6 123.5(2)
C11 C7 C6 119.4(2)
C9 C8 C7 119.4(2)
C8 C9 C10 120.5(2)
N2 C10 C9 121.3(2)
N2 C10 C14 118.8(2)
C9 C10 C14 119.9(2)
N2 C11 C7 123.1(2)
N2 C11 C12 117.6(2)
C7 C11 C12 119.4(2)
N1 C12 C4 122.8(2)
N1 C12 C11 117.4(2)
C4 C12 C11 119.7(2)
C17 P1 C23 100.90(10)
C17 P1 C15 107.66(11)
C23 P1 C15 106.26(11)
C17 P1 Cu1 120.47(8)
C23 P1 Cu1 116.06(8)
C15 P1 Cu1 104.62(8)
C29 P2 C35 102.52(10)
C29 P2 C16 106.48(11)
C35 P2 C16 102.86(10)
C29 P2 Cu1 111.57(7)
C35 P2 Cu1 126.88(8)
C16 P2 Cu1 104.85(7)
C16 C15 P1 111.11(16)
C15 C16 P2 113.29(15)
C22 C17 C18 118.9(2)
C22 C17 P1 116.88(18)
C18 C17 P1 123.50(18)
C19 C18 C17 120.3(2)
C20 C19 C18 119.8(2)
C21 C20 C19 120.5(2)
C20 C21 C22 119.7(2)
C21 C22 C17 120.7(2)
C24 C23 C28 118.5(2)
C24 C23 P1 124.29(18)
C28 C23 P1 116.99(17)
C23 C24 C25 120.3(2)
C26 C25 C24 120.5(2)
C25 C26 C27 119.4(2)
C28 C27 C26 120.4(2)
C27 C28 C23 120.9(2)
C34 C29 C30 119.3(2)
C34 C29 P2 123.98(18)
C30 C29 P2 116.42(17)
C31 C30 C29 120.5(2)
C30 C31 C32 119.9(2)
C33 C32 C31 119.7(2)
C32 C33 C34 120.8(2)
C29 C34 C33 119.6(2)
C36 C35 C40 118.7(2)
C36 C35 P2 120.20(19)
C40 C35 P2 121.06(18)
C37 C36 C35 120.4(3)
C38 C37 C36 120.4(3)
C37 C38 C39 119.9(2)
C38 C39 C40 120.0(2)
C39 C40 C35 120.5(2)
N1A Cu2 N2A 82.04(7)
N1A Cu2 P4 122.77(5)
N2A Cu2 P4 126.65(5)
N1A Cu2 P3 114.55(5)
N2A Cu2 P3 122.50(5)
P4 Cu2 P3 91.39(2)
C1A N1A C12A 118.66(19)
C1A N1A Cu2 130.12(15)
C12A N1A Cu2 111.21(14)
C10A N2A C11A 118.09(19)
C10A N2A Cu2 130.76(16)
C11A N2A Cu2 111.04(14)
N1A C1A C2A 121.2(2)
N1A C1A C13A 118.8(2)
C2A C1A C13A 120.0(2)
C3A C2A C1A 120.5(2)
C2A C3A C4A 119.4(2)
C12A C4A C3A 117.3(2)
C12A C4A C5A 120.0(2)
C3A C4A C5A 122.8(2)
C6A C5A C4A 120.6(2)
C5A C6A C7A 121.0(2)
C11A C7A C8A 117.4(2)
C11A C7A C6A 119.8(2)
C8A C7A C6A 122.8(2)
C9A C8A C7A 119.3(2)
C8A C9A C10A 120.4(2)
N2A C10A C9A 121.8(2)
N2A C10A C14A 119.0(2)
C9A C10A C14A 119.2(2)
N2A C11A C7A 123.0(2)
N2A C11A C12A 117.7(2)
C7A C11A C12A 119.3(2)
N1A C12A C4A 122.9(2)
N1A C12A C11A 117.8(2)
C4A C12A C11A 119.3(2)
C23A P3 C17A 102.72(11)
C23A P3 C15A 104.54(11)
C17A P3 C15A 102.48(11)
C23A P3 Cu2 119.22(8)
C17A P3 Cu2 123.23(8)
C15A P3 Cu2 101.93(7)
C29A P4 C35A 101.59(10)
C29A P4 C16A 104.14(11)
C35A P4 C16A 104.58(11)
C29A P4 Cu2 121.25(8)
C35A P4 Cu2 120.46(8)
C16A P4 Cu2 102.66(8)
C16A C15A P3 110.49(16)
C15A C16A P4 110.28(16)
C18A C17A C22A 118.3(2)
C18A C17A P3 123.37(19)
C22A C17A P3 118.37(18)
C19A C18A C17A 120.1(2)
C20A C19A C18A 121.1(2)
C19A C20A C21A 119.4(2)
C22A C21A C20A 120.1(2)
C21A C22A C17A 121.0(2)
C28A C23A C24A 119.0(2)
C28A C23A P3 118.68(17)
C24A C23A P3 122.23(18)
C25A C24A C23A 120.7(2)
C26A C25A C24A 119.8(2)
C27A C26A C25A 120.2(2)
C26A C27A C28A 120.2(2)
C27A C28A C23A 120.1(2)
C34A C29A C30A 118.7(2)
C34A C29A P4 122.15(18)
C30A C29A P4 119.11(19)
C31A C30A C29A 120.6(2)
C30A C31A C32A 120.1(3)
C33A C32A C31A 120.1(2)
C32A C33A C34A 120.0(3)
C29A C34A C33A 120.5(2)
C40A C35A C36A 118.8(2)
C40A C35A P4 123.10(18)
C36A C35A P4 118.02(18)
C37A C36A C35A 120.6(2)
C38A C37A C36A 119.9(2)
C39A C38A C37A 120.1(2)
C38A C39A C40A 120.4(2)
C35A C40A C39A 120.2(2)
F11 P5 F10 90.29(9)
F11 P5 F9 90.19(8)
F10 P5 F9 90.60(10)
F11 P5 F8 179.68(11)
F10 P5 F8 89.43(9)
F9 P5 F8 89.96(8)
F11 P5 F7 90.69(9)
F10 P5 F7 178.85(10)
F9 P5 F7 89.99(9)
F8 P5 F7 89.59(9)
F11 P5 F12 89.79(8)
F10 P5 F12 90.32(9)
F9 P5 F12 179.08(10)
F8 P5 F12 90.06(8)
F7 P5 F12 89.10(9)
F1 P6 F2 91.15(14)
F1 P6 F3 90.61(10)
F2 P6 F3 90.45(9)
F1 P6 F4 178.84(11)
F2 P6 F4 88.71(11)
F3 P6 F4 90.55(10)
F1 P6 F5 91.13(15)
F2 P6 F5 177.43(13)
F3 P6 F5 90.72(9)
F4 P6 F5 88.99(13)
F1 P6 F6 89.47(9)
F2 P6 F6 90.08(9)
F3 P6 F6 179.47(10)
F4 P6 F6 89.37(9)
F5 P6 F6 88.76(9)

loop_
_geom_bond_atom_site_label_1
_geom_bond_atom_site_label_2
_geom_bond_distance
Cu1 N1 2.0339(19)
Cu1 N2 2.0715(18)
Cu1 P2 2.2370(6)
Cu1 P1 2.2431(6)
N1 C1 1.330(3)
N1 C12 1.366(3)
N2 C10 1.333(3)
N2 C11 1.363(3)
C1 C2 1.409(4)
C1 C13 1.494(3)
C2 C3 1.358(4)
C3 C4 1.403(4)
C4 C12 1.402(3)
C4 C5 1.436(4)
C5 C6 1.345(4)
C6 C7 1.430(4)
C7 C8 1.405(3)
C7 C11 1.408(3)
C8 C9 1.366(4)
C9 C10 1.409(3)
C10 C14 1.489(3)
C11 C12 1.438(3)
P1 C17 1.819(2)
P1 C23 1.820(2)
P1 C15 1.842(2)
P2 C29 1.815(2)
P2 C35 1.821(2)
P2 C16 1.848(2)
C15 C16 1.544(3)
C17 C22 1.389(3)
C17 C18 1.395(3)
C18 C19 1.387(3)
C19 C20 1.382(4)
C20 C21 1.380(4)
C21 C22 1.386(3)
C23 C24 1.392(3)
C23 C28 1.399(3)
C24 C25 1.399(3)
C25 C26 1.378(4)
C26 C27 1.390(3)
C27 C28 1.379(3)
C29 C34 1.387(3)
C29 C30 1.397(3)
C30 C31 1.381(3)
C31 C32 1.390(4)
C32 C33 1.375(4)
C33 C34 1.393(4)
C35 C36 1.390(3)
C35 C40 1.397(3)
C36 C37 1.389(4)
C37 C38 1.374(4)
C38 C39 1.385(4)
C39 C40 1.385(3)
Cu2 N1A 2.0630(19)
Cu2 N2A 2.0695(18)
Cu2 P4 2.2576(6)
Cu2 P3 2.2727(6)
N1A C1A 1.331(3)
N1A C12A 1.368(3)
N2A C10A 1.333(3)
N2A C11A 1.367(3)
C1A C2A 1.413(3)
C1A C13A 1.500(3)
C2A C3A 1.364(3)
C3A C4A 1.407(3)
C4A C12A 1.405(3)
C4A C5A 1.432(3)
C5A C6A 1.349(4)
C6A C7A 1.431(3)
C7A C11A 1.406(3)
C7A C8A 1.407(3)
C8A C9A 1.358(3)
C9A C10A 1.409(3)
C10A C14A 1.498(3)
C11A C12A 1.438(3)
P3 C23A 1.816(2)
P3 C17A 1.831(2)
P3 C15A 1.849(2)
P4 C29A 1.821(2)
P4 C35A 1.831(2)
P4 C16A 1.841(2)
C15A C16A 1.540(3)
C17A C18A 1.397(3)
C17A C22A 1.399(3)
C18A C19A 1.387(3)
C19A C20A 1.376(4)
C20A C21A 1.388(4)
C21A C22A 1.381(3)
C23A C28A 1.392(3)
C23A C24A 1.395(3)
C24A C25A 1.384(4)
C25A C26A 1.383(4)
C26A C27A 1.383(3)
C27A C28A 1.390(3)
C29A C34A 1.388(3)
C29A C30A 1.395(3)
C30A C31A 1.378(4)
C31A C32A 1.384(4)
C32A C33A 1.375(4)
C33A C34A 1.389(4)
C35A C40A 1.389(3)
C35A C36A 1.393(3)
C36A C37A 1.387(3)
C37A C38A 1.379(4)
C38A C39A 1.373(4)
C39A C40A 1.392(3)
P5 F11 1.5909(15)
P5 F10 1.5943(17)
P5 F9 1.5992(15)
P5 F8 1.6015(15)
P5 F7 1.6026(16)
P5 F12 1.6082(15)
F1 P6 1.5796(19)
F2 P6 1.5855(18)
F3 P6 1.5884(16)
F4 P6 1.5913(18)
F5 P6 1.5954(18)
F6 P6 1.6080(15)

loop_
_geom_torsion_atom_site_label_1
_geom_torsion_atom_site_label_2
_geom_torsion_atom_site_label_3
_geom_torsion_atom_site_label_4
_geom_torsion
N2 Cu1 N1 C1 -178.4(2)
P2 Cu1 N1 C1 57.2(2)
P1 Cu1 N1 C1 -62.3(2)
N2 Cu1 N1 C12 -0.87(15)
P2 Cu1 N1 C12 -125.26(14)
P1 Cu1 N1 C12 115.23(14)
N1 Cu1 N2 C10 178.4(2)
P2 Cu1 N2 C10 -52.2(2)
P1 Cu1 N2 C10 57.2(2)
N1 Cu1 N2 C11 1.87(14)
P2 Cu1 N2 C11 131.26(13)
P1 Cu1 N2 C11 -119.29(13)
C12 N1 C1 C2 2.4(3)
Cu1 N1 C1 C2 179.75(18)
C12 N1 C1 C13 -176.9(2)
Cu1 N1 C1 C13 0.4(3)
N1 C1 C2 C3 -2.9(4)
C13 C1 C2 C3 176.4(2)
C1 C2 C3 C4 0.8(4)
C2 C3 C4 C12 1.6(4)
C2 C3 C4 C5 -178.3(2)
C12 C4 C5 C6 -1.2(4)
C3 C4 C5 C6 178.8(2)
C4 C5 C6 C7 0.9(4)
C5 C6 C7 C8 179.9(2)
C5 C6 C7 C11 0.1(4)
C11 C7 C8 C9 0.2(3)
C6 C7 C8 C9 -179.6(2)
C7 C8 C9 C10 -0.7(4)
C11 N2 C10 C9 0.0(3)
Cu1 N2 C10 C9 -176.28(16)
C11 N2 C10 C14 179.7(2)
Cu1 N2 C10 C14 3.4(3)
C8 C9 C10 N2 0.7(3)
C8 C9 C10 C14 -179.0(2)
C10 N2 C11 C7 -0.6(3)
Cu1 N2 C11 C7 176.39(17)
C10 N2 C11 C12 -179.6(2)
Cu1 N2 C11 C12 -2.6(2)
C8 C7 C11 N2 0.5(3)
C6 C7 C11 N2 -179.7(2)
C8 C7 C11 C12 179.4(2)
C6 C7 C11 C12 -0.8(3)
C1 N1 C12 C4 0.1(3)
Cu1 N1 C12 C4 -177.66(18)
C1 N1 C12 C11 177.5(2)
Cu1 N1 C12 C11 -0.3(2)
C3 C4 C12 N1 -2.1(3)
C5 C4 C12 N1 177.8(2)
C3 C4 C12 C11 -179.5(2)
C5 C4 C12 C11 0.5(3)
N2 C11 C12 N1 2.0(3)
C7 C11 C12 N1 -177.0(2)
N2 C11 C12 C4 179.5(2)
C7 C11 C12 C4 0.5(3)
N1 Cu1 P1 C17 -87.59(11)
N2 Cu1 P1 C17 9.47(11)
P2 Cu1 P1 C17 136.22(9)
N1 Cu1 P1 C23 34.54(11)
N2 Cu1 P1 C23 131.60(10)
P2 Cu1 P1 C23 -101.65(9)
N1 Cu1 P1 C15 151.26(10)
N2 Cu1 P1 C15 -111.68(10)
P2 Cu1 P1 C15 15.08(8)
N1 Cu1 P2 C29 117.85(11)
N2 Cu1 P2 C29 12.09(11)
P1 Cu1 P2 C29 -110.19(8)
N1 Cu1 P2 C35 -8.17(12)
N2 Cu1 P2 C35 -113.93(11)
P1 Cu1 P2 C35 123.80(9)
N1 Cu1 P2 C16 -127.30(10)
N2 Cu1 P2 C16 126.95(10)
P1 Cu1 P2 C16 4.67(8)
C17 P1 C15 C16 -165.67(15)
C23 P1 C15 C16 86.90(17)
Cu1 P1 C15 C16 -36.40(17)
P1 C15 C16 P2 43.5(2)
C29 P2 C16 C15 89.46(18)
C35 P2 C16 C15 -163.12(17)
Cu1 P2 C16 C15 -28.90(18)
C23 P1 C17 C22 -108.55(19)
C15 P1 C17 C22 140.32(18)
Cu1 P1 C17 C22 20.7(2)
C23 P1 C17 C18 61.7(2)
C15 P1 C17 C18 -49.4(2)
Cu1 P1 C17 C18 -169.09(17)
C22 C17 C18 C19 1.2(3)
P1 C17 C18 C19 -168.88(19)
C17 C18 C19 C20 0.7(4)
C18 C19 C20 C21 -1.6(4)
C19 C20 C21 C22 0.6(4)
C20 C21 C22 C17 1.4(4)
C18 C17 C22 C21 -2.2(3)
P1 C17 C22 C21 168.47(19)
C17 P1 C23 C24 -136.0(2)
C15 P1 C23 C24 -23.8(2)
Cu1 P1 C23 C24 92.0(2)
C17 P1 C23 C28 49.4(2)
C15 P1 C23 C28 161.59(18)
Cu1 P1 C23 C28 -82.60(18)
C28 C23 C24 C25 0.7(3)
P1 C23 C24 C25 -173.81(18)
C23 C24 C25 C26 -0.3(4)
C24 C25 C26 C27 -0.1(4)
C25 C26 C27 C28 0.0(4)
C26 C27 C28 C23 0.4(4)
C24 C23 C28 C27 -0.8(3)
P1 C23 C28 C27 174.13(19)
C35 P2 C29 C34 -118.7(2)
C16 P2 C29 C34 -11.1(2)
Cu1 P2 C29 C34 102.78(19)
C35 P2 C29 C30 67.20(19)
C16 P2 C29 C30 174.86(17)
Cu1 P2 C29 C30 -71.29(18)
C34 C29 C30 C31 -1.1(3)
P2 C29 C30 C31 173.23(18)
C29 C30 C31 C32 0.5(4)
C30 C31 C32 C33 0.4(4)
C31 C32 C33 C34 -0.7(4)
C30 C29 C34 C33 0.8(3)
P2 C29 C34 C33 -173.12(18)
C32 C33 C34 C29 0.1(4)
C29 P2 C35 C36 -111.1(2)
C16 P2 C35 C36 138.4(2)
Cu1 P2 C35 C36 18.5(2)
C29 P2 C35 C40 67.3(2)
C16 P2 C35 C40 -43.1(2)
Cu1 P2 C35 C40 -163.13(15)
C40 C35 C36 C37 2.0(4)
P2 C35 C36 C37 -179.6(2)
C35 C36 C37 C38 1.4(4)
C36 C37 C38 C39 -3.0(4)
C37 C38 C39 C40 1.2(4)
C38 C39 C40 C35 2.2(4)
C36 C35 C40 C39 -3.8(4)
P2 C35 C40 C39 177.78(18)
N2A Cu2 N1A C1A 178.1(2)
P4 Cu2 N1A C1A 49.2(2)
P3 Cu2 N1A C1A -59.8(2)
N2A Cu2 N1A C12A -3.33(14)
P4 Cu2 N1A C12A -132.13(13)
P3 Cu2 N1A C12A 118.86(13)
N1A Cu2 N2A C10A -179.5(2)
P4 Cu2 N2A C10A -54.3(2)
P3 Cu2 N2A C10A 66.4(2)
N1A Cu2 N2A C11A 4.25(14)
P4 Cu2 N2A C11A 129.50(13)
P3 Cu2 N2A C11A -109.86(14)
C12A N1A C1A C2A 3.0(3)
Cu2 N1A C1A C2A -178.43(16)
C12A N1A C1A C13A -175.6(2)
Cu2 N1A C1A C13A 2.9(3)
N1A C1A C2A C3A -3.6(4)
C13A C1A C2A C3A 175.0(2)
C1A C2A C3A C4A 0.6(3)
C2A C3A C4A C12A 2.7(3)
C2A C3A C4A C5A -178.1(2)
C12A C4A C5A C6A 1.6(3)
C3A C4A C5A C6A -177.6(2)
C4A C5A C6A C7A 0.5(4)
C5A C6A C7A C11A -1.3(3)
C5A C6A C7A C8A 178.3(2)
C11A C7A C8A C9A 0.5(3)
C6A C7A C8A C9A -179.1(2)
C7A C8A C9A C10A -0.5(3)
C11A N2A C10A C9A 1.3(3)
Cu2 N2A C10A C9A -174.71(16)
C11A N2A C10A C14A -179.5(2)
Cu2 N2A C10A C14A 4.5(3)
C8A C9A C10A N2A -0.5(4)
C8A C9A C10A C14A -179.7(2)
C10A N2A C11A C7A -1.2(3)
Cu2 N2A C11A C7A 175.54(17)
C10A N2A C11A C12A 178.72(19)
Cu2 N2A C11A C12A -4.5(2)
C8A C7A C11A N2A 0.3(3)
C6A C7A C11A N2A 180.0(2)
C8A C7A C11A C12A -179.6(2)
C6A C7A C11A C12A 0.1(3)
C1A N1A C12A C4A 0.5(3)
Cu2 N1A C12A C4A -178.33(17)
C1A N1A C12A C11A -179.29(19)
Cu2 N1A C12A C11A 1.9(2)
C3A C4A C12A N1A -3.3(3)
C5A C4A C12A N1A 177.4(2)
C3A C4A C12A C11A 176.4(2)
C5A C4A C12A C11A -2.8(3)
N2A C11A C12A N1A 1.8(3)
C7A C11A C12A N1A -178.24(19)
N2A C11A C12A C4A -177.93(19)
C7A C11A C12A C4A 2.0(3)
N1A Cu2 P3 C23A 0.81(10)
N2A Cu2 P3 C23A 97.15(11)
P4 Cu2 P3 C23A -126.52(9)
N1A Cu2 P3 C17A -131.12(11)
N2A Cu2 P3 C17A -34.78(11)
P4 Cu2 P3 C17A 101.55(9)
N1A Cu2 P3 C15A 115.15(10)
N2A Cu2 P3 C15A -148.51(10)
P4 Cu2 P3 C15A -12.18(8)
N1A Cu2 P4 C29A 111.92(11)
N2A Cu2 P4 C29A 6.04(11)
P3 Cu2 P4 C29A -127.43(9)
N1A Cu2 P4 C35A -17.11(11)
N2A Cu2 P4 C35A -122.98(11)
P3 Cu2 P4 C35A 103.55(9)
N1A Cu2 P4 C16A -132.67(10)
N2A Cu2 P4 C16A 121.46(10)
P3 Cu2 P4 C16A -12.01(8)
C23A P3 C15A C16A 165.21(16)
C17A P3 C15A C16A -87.91(17)
Cu2 P3 C15A C16A 40.44(16)
P3 C15A C16A P4 -54.75(19)
C29A P4 C16A C15A 167.54(16)
C35A P4 C16A C15A -86.22(17)
Cu2 P4 C16A C15A 40.31(17)
C23A P3 C17A C18A -1.1(2)
C15A P3 C17A C18A -109.4(2)
Cu2 P3 C17A C18A 137.15(17)
C23A P3 C17A C22A 178.19(18)
C15A P3 C17A C22A 69.9(2)
Cu2 P3 C17A C22A -43.5(2)
C22A C17A C18A C19A -0.2(3)
P3 C17A C18A C19A 179.15(18)
C17A C18A C19A C20A -0.4(4)
C18A C19A C20A C21A 0.8(4)
C19A C20A C21A C22A -0.5(4)
C20A C21A C22A C17A -0.1(4)
C18A C17A C22A C21A 0.4(3)
P3 C17A C22A C21A -178.93(18)
C17A P3 C23A C28A 104.48(19)
C15A P3 C23A C28A -148.82(18)
Cu2 P3 C23A C28A -35.9(2)
C17A P3 C23A C24A -71.9(2)
C15A P3 C23A C24A 34.8(2)
Cu2 P3 C23A C24A 147.74(17)
C28A C23A C24A C25A -0.4(4)
P3 C23A C24A C25A 175.93(19)
C23A C24A C25A C26A -0.3(4)
C24A C25A C26A C27A 0.3(4)
C25A C26A C27A C28A 0.5(4)
C26A C27A C28A C23A -1.2(3)
C24A C23A C28A C27A 1.2(3)
P3 C23A C28A C27A -175.32(17)
C35A P4 C29A C34A -65.7(2)
C16A P4 C29A C34A 42.8(2)
Cu2 P4 C29A C34A 157.43(17)
C35A P4 C29A C30A 112.7(2)
C16A P4 C29A C30A -138.80(19)
Cu2 P4 C29A C30A -24.1(2)
C34A C29A C30A C31A 0.1(4)
P4 C29A C30A C31A -178.4(2)
C29A C30A C31A C32A 1.0(4)
C30A C31A C32A C33A -0.7(4)
C31A C32A C33A C34A -0.6(4)
C30A C29A C34A C33A -1.4(4)
P4 C29A C34A C33A 177.0(2)
C32A C33A C34A C29A 1.7(4)
C29A P4 C35A C40A 88.2(2)
C16A P4 C35A C40A -20.0(2)
Cu2 P4 C35A C40A -134.53(18)
C29A P4 C35A C36A -89.5(2)
C16A P4 C35A C36A 162.39(19)
Cu2 P4 C35A C36A 47.8(2)
C40A C35A C36A C37A -0.3(4)
P4 C35A C36A C37A 177.4(2)
C35A C36A C37A C38A 0.2(4)
C36A C37A C38A C39A -0.1(4)
C37A C38A C39A C40A 0.2(4)
C36A C35A C40A C39A 0.4(4)
P4 C35A C40A C39A -177.22(19)
C38A C39A C40A C35A -0.3(4)
